data_4325366
loop_
_publ_author_name
'Lindsay J. Hounjet'
'Robert McDonald'
'Michael J. Ferguson'
'Martin Cowie'

_publ_section_title
;
 Comparison of Structure and Reactivity of Phosphine-Amido and Hemilabile
 Phosphine-Amine Chelates of Rhodium
;
_journal_name_full 'Inorganic Chemistry'
_journal_page_first 5361
_journal_page_last 5378
_journal_paper_doi 10.1021/ic101883u
_journal_volume 50
_journal_year 2011
_chemical_absolute_configuration ad
_chemical_formula_moiety 'C47 H58 n4 P2 Rh2, C H2 Cl2, 2(B F4)'
_chemical_formula_sum 'C48 H60 B2 Cl2 F8 P2 Rh2 n4'
_chemical_formula_weight 1205.28
_chemical_name_systematic
; 
 ? 
;
_space_group_IT_number 19
_symmetry_cell_setting orthorhombic
_symmetry_space_group_name_Hall 'P 2ac 2ab'
_symmetry_space_group_name_H-M 'P 21 21 21'
_atom_sites_solution_hydrogens geom
_atom_sites_solution_primary direct
_atom_sites_solution_secondary difmap
_audit_creation_method SHELXL-97
_cell_angle_alpha 90.00
_cell_angle_beta 90.00
_cell_angle_gamma 90.00
_cell_formula_units_Z 4
_cell_length_a 14.4151(5)
_cell_length_b 15.3563(5)
_cell_length_c 22.5030(8)
_cell_measurement_reflns_used 9667
_cell_measurement_temperature 173(2)
_cell_measurement_theta_max 27.48
_cell_measurement_theta_min 2.24
_cell_volume 4981.3(3)
_computing_cell_refinement 'Bruker SAINT'
_computing_data_collection 'Bruker APEX2'
_computing_data_reduction 'Bruker SAINT'
_computing_molecular_graphics 'Bruker SHELXTL'
_computing_publication_material 'Bruker SHELXTL'
_computing_structure_refinement 'SHELXL-97 (Sheldrick, 2008)'
_computing_structure_solution 'SHELXS-97 (Sheldrick, 2008)'
_diffrn_ambient_temperature 173(2)
_diffrn_measured_fraction_theta_full 1.000
_diffrn_measured_fraction_theta_max 1.000
_diffrn_measurement_device_type 'Bruker APEX-II CCD'
_diffrn_measurement_method '\w scans'
_diffrn_radiation_monochromator graphite
_diffrn_radiation_source 'fine-focus sealed tube'
_diffrn_radiation_type MoK\a
_diffrn_radiation_wavelength 0.71073
_diffrn_reflns_av_R_equivalents 0.0235
_diffrn_reflns_av_sigmaI/netI 0.0194
_diffrn_reflns_limit_h_max 18
_diffrn_reflns_limit_h_min -18
_diffrn_reflns_limit_k_max 19
_diffrn_reflns_limit_k_min -19
_diffrn_reflns_limit_l_max 29
_diffrn_reflns_limit_l_min -29
_diffrn_reflns_number 43948
_diffrn_reflns_theta_full 27.50
_diffrn_reflns_theta_max 27.50
_diffrn_reflns_theta_min 1.61
_exptl_absorpt_coefficient_mu 0.903
_exptl_absorpt_correction_T_max 0.8645
_exptl_absorpt_correction_T_min 0.7524
_exptl_absorpt_correction_type integration
_exptl_absorpt_process_details 'SADABS (Sheldrick, 2008)'
_exptl_crystal_colour yellow
_exptl_crystal_density_diffrn 1.607
_exptl_crystal_description prism
_exptl_crystal_F_000 2448
_exptl_crystal_size_max 0.33
_exptl_crystal_size_mid 0.27
_exptl_crystal_size_min 0.17
_refine_diff_density_max 0.923
_refine_diff_density_min -0.482
_refine_diff_density_rms 0.063
_refine_ls_abs_structure_details 'Flack H D (1983), Acta Cryst. A39, 876-881. 5126 Friedel pairs.'
_refine_ls_abs_structure_Flack -0.002(15)
_refine_ls_extinction_method none
_refine_ls_goodness_of_fit_ref 1.045
_refine_ls_hydrogen_treatment constr
_refine_ls_matrix_type full
_refine_ls_number_parameters 613
_refine_ls_number_reflns 11415
_refine_ls_number_restraints 0
_refine_ls_restrained_S_all 1.045
_refine_ls_R_factor_all 0.0262
_refine_ls_R_factor_gt 0.0249
_refine_ls_shift/su_max 0.003
_refine_ls_shift/su_mean 0.000
_refine_ls_structure_factor_coef Fsqd
_refine_ls_weighting_details 'calc w=1/[\s^2^(Fo^2^)+(0.0331P)^2^+3.1675P] where P=(Fo^2^+2Fc^2^)/3'
_refine_ls_weighting_scheme calc
_refine_ls_wR_factor_gt 0.0625
_refine_ls_wR_factor_ref 0.0632
_reflns_number_gt 11029
_reflns_number_total 11415
_reflns_threshold_expression I>2\s(I)
_cod_data_source_file ic101883u_si_001_6.cif
_cod_data_source_block compound8
_cod_original_formula_sum 'C48 H60 B2 Cl2 F8 n4 P2 Rh2'
_cod_database_code 4325366

loop_
_symmetry_equiv_pos_as_xyz
'x, y, z'
'-x+1/2, -y, z+1/2'
'-x, y+1/2, -z+1/2'
'x+1/2, -y+1/2, -z'

loop_
_atom_site_label
_atom_site_type_symbol
_atom_site_fract_x
_atom_site_fract_y
_atom_site_fract_z
_atom_site_U_iso_or_equiv
_atom_site_adp_type
_atom_site_occupancy
_atom_site_symmetry_multiplicity
_atom_site_calc_flag
_atom_site_refinement_flags
Rh1 Rh 0.914845(14) 0.622647(11) 0.359102(7) 0.02007(4) Uani 1 1 d .
Rh2 Rh 0.589953(14) 0.570303(12) 0.371775(7) 0.02275(5) Uani 1 1 d .
P1 P 0.85426(4) 0.54801(4) 0.28222(3) 0.01738(11) Uani 1 1 d .
P2 P 0.63766(4) 0.60638(4) 0.28081(3) 0.01944(12) Uani 1 1 d .
N1 n 0.89221(14) 0.50135(14) 0.40855(8) 0.0215(4) Uani 1 1 d .
N2 n 1.05450(15) 0.49942(16) 0.28933(11) 0.0300(5) Uani 1 1 d .
N3 n 0.61782(15) 0.70819(15) 0.39238(10) 0.0254(5) Uani 1 1 d .
N4 n 0.44894(15) 0.68875(16) 0.28088(11) 0.0295(5) Uani 1 1 d .
C10 C 0.74266(16) 0.56457(17) 0.24335(10) 0.0219(5) Uani 1 1 d .
H10A H 0.7554 0.6044 0.2097 0.026 Uiso 1 1 calc R
H10B H 0.7256 0.5077 0.2257 0.026 Uiso 1 1 calc R
C11 C 0.84626(16) 0.43781(16) 0.31166(11) 0.0218(5) Uani 1 1 d .
C12 C 0.86897(15) 0.42661(16) 0.36943(12) 0.0236(5) Uani 1 1 d .
C13 C 0.8682(2) 0.34172(18) 0.39466(13) 0.0327(6) Uani 1 1 d .
H13 H 0.8827 0.3337 0.4355 0.039 Uiso 1 1 calc R
C14 C 0.8461(2) 0.27098(18) 0.35954(15) 0.0368(6) Uani 1 1 d .
H14 H 0.8453 0.2142 0.3763 0.044 Uiso 1 1 calc R
C15 C 0.8251(2) 0.28243(18) 0.29976(14) 0.0321(6) Uani 1 1 d .
H15 H 0.8116 0.2336 0.2753 0.038 Uiso 1 1 calc R
C16 C 0.82421(17) 0.36527(17) 0.27631(12) 0.0263(5) Uani 1 1 d .
H16 H 0.8085 0.3735 0.2357 0.032 Uiso 1 1 calc R
C17 C 0.81178(19) 0.51584(18) 0.44899(12) 0.0294(6) Uani 1 1 d .
H17A H 0.8001 0.4628 0.4720 0.044 Uiso 1 1 calc R
H17B H 0.7567 0.5302 0.4254 0.044 Uiso 1 1 calc R
H17C H 0.8257 0.5640 0.4761 0.044 Uiso 1 1 calc R
C18 C 0.9753(2) 0.48367(19) 0.44604(13) 0.0317(6) Uani 1 1 d .
H18A H 0.9659 0.4295 0.4683 0.048 Uiso 1 1 calc R
H18B H 0.9845 0.5319 0.4739 0.048 Uiso 1 1 calc R
H18C H 1.0301 0.4780 0.4206 0.048 Uiso 1 1 calc R
C21 C 0.93377(17) 0.54093(16) 0.21835(11) 0.0227(5) Uani 1 1 d .
C22 C 1.02690(18) 0.52229(17) 0.22979(12) 0.0264(5) Uani 1 1 d .
C23 C 1.0914(2) 0.52460(19) 0.18331(13) 0.0352(6) Uani 1 1 d .
H23 H 1.1548 0.5122 0.1913 0.042 Uiso 1 1 calc R
C24 C 1.0642(2) 0.54458(19) 0.12615(14) 0.0382(7) Uani 1 1 d .
H24 H 1.1088 0.5465 0.0951 0.046 Uiso 1 1 calc R
C25 C 0.9720(2) 0.56183(19) 0.11426(12) 0.0337(6) Uani 1 1 d .
H25 H 0.9529 0.5751 0.0749 0.040 Uiso 1 1 calc R
C26 C 0.9072(2) 0.55974(17) 0.15997(10) 0.0291(5) Uani 1 1 d .
H26 H 0.8438 0.5713 0.1514 0.035 Uiso 1 1 calc R
C27 C 1.0687(2) 0.40448(19) 0.29451(14) 0.0360(6) Uani 1 1 d .
H27A H 1.0119 0.3740 0.2827 0.054 Uiso 1 1 calc R
H27B H 1.0839 0.3898 0.3358 0.054 Uiso 1 1 calc R
H27C H 1.1199 0.3866 0.2685 0.054 Uiso 1 1 calc R
C28 C 1.1385(2) 0.5452(2) 0.30865(15) 0.0376(7) Uani 1 1 d .
H28A H 1.1535 0.5282 0.3495 0.056 Uiso 1 1 calc R
H28B H 1.1279 0.6082 0.3070 0.056 Uiso 1 1 calc R
H28C H 1.1902 0.5297 0.2824 0.056 Uiso 1 1 calc R
C31 C 0.65625(16) 0.72286(17) 0.28524(11) 0.0229(5) Uani 1 1 d .
C32 C 0.64090(17) 0.76261(17) 0.33995(11) 0.0246(5) Uani 1 1 d .
C33 C 0.64803(19) 0.85283(19) 0.34533(14) 0.0335(6) Uani 1 1 d .
H33 H 0.6395 0.8802 0.3828 0.040 Uiso 1 1 calc R
C34 C 0.6678(2) 0.90196(19) 0.29523(15) 0.0367(7) Uani 1 1 d .
H34 H 0.6717 0.9635 0.2987 0.044 Uiso 1 1 calc R
C35 C 0.68184(19) 0.86364(19) 0.24030(14) 0.0317(6) Uani 1 1 d .
H35 H 0.6946 0.8983 0.2063 0.038 Uiso 1 1 calc R
C36 C 0.67692(18) 0.77395(18) 0.23577(12) 0.0268(5) Uani 1 1 d .
H36 H 0.6878 0.7468 0.1985 0.032 Uiso 1 1 calc R
C37 C 0.6986(2) 0.7125(2) 0.43422(13) 0.0338(6) Uani 1 1 d .
H37A H 0.7126 0.7735 0.4433 0.051 Uiso 1 1 calc R
H37B H 0.7528 0.6852 0.4157 0.051 Uiso 1 1 calc R
H37C H 0.6832 0.6815 0.4710 0.051 Uiso 1 1 calc R
C38 C 0.5355(2) 0.7448(2) 0.42452(14) 0.0381(7) Uani 1 1 d .
H38A H 0.5472 0.8060 0.4345 0.057 Uiso 1 1 calc R
H38B H 0.5248 0.7116 0.4611 0.057 Uiso 1 1 calc R
H38C H 0.4806 0.7409 0.3990 0.057 Uiso 1 1 calc R
C41 C 0.55224(17) 0.59702(17) 0.22067(11) 0.0235(5) Uani 1 1 d .
C42 C 0.46923(18) 0.64295(18) 0.22639(12) 0.0284(5) Uani 1 1 d .
C43 C 0.4062(2) 0.6432(2) 0.17913(14) 0.0408(7) Uani 1 1 d .
H43 H 0.3507 0.6761 0.1823 0.049 Uiso 1 1 calc R
C44 C 0.4231(2) 0.5965(2) 0.12811(14) 0.0433(7) Uani 1 1 d .
H44 H 0.3797 0.5977 0.0964 0.052 Uiso 1 1 calc R
C45 C 0.5028(2) 0.5481(2) 0.12314(13) 0.0375(7) Uani 1 1 d .
H45 H 0.5136 0.5144 0.0884 0.045 Uiso 1 1 calc R
C46 C 0.56805(19) 0.54829(19) 0.16906(11) 0.0311(6) Uani 1 1 d .
H46 H 0.6234 0.5152 0.1652 0.037 Uiso 1 1 calc R
C47 C 0.4332(2) 0.7819(2) 0.27081(16) 0.0399(7) Uani 1 1 d .
H47A H 0.4876 0.8072 0.2513 0.060 Uiso 1 1 calc R
H47B H 0.4229 0.8110 0.3090 0.060 Uiso 1 1 calc R
H47C H 0.3785 0.7896 0.2454 0.060 Uiso 1 1 calc R
C48 C 0.3695(2) 0.6499(2) 0.31152(15) 0.0413(7) Uani 1 1 d .
H48A H 0.3803 0.5874 0.3170 0.062 Uiso 1 1 calc R
H48B H 0.3133 0.6585 0.2877 0.062 Uiso 1 1 calc R
H48C H 0.3616 0.6777 0.3504 0.062 Uiso 1 1 calc R
C51 C 0.98192(19) 0.72395(17) 0.31249(12) 0.0260(5) Uani 1 1 d .
H51 H 0.9964 0.7204 0.2691 0.031 Uiso 1 1 calc R
C52 C 0.89692(19) 0.75469(16) 0.33407(11) 0.0271(5) Uani 1 1 d .
H52 H 0.8456 0.7750 0.3076 0.033 Uiso 1 1 calc R
C53 C 0.9193(2) 0.79757(17) 0.39482(12) 0.0305(5) Uani 1 1 d .
H53 H 0.8721 0.8385 0.4116 0.037 Uiso 1 1 calc R
C54 C 0.94465(19) 0.71679(18) 0.43247(11) 0.0288(6) Uani 1 1 d .
H54 H 0.9236 0.7081 0.4744 0.035 Uiso 1 1 calc R
C55 C 1.02793(19) 0.68726(18) 0.41117(12) 0.0298(6) Uani 1 1 d .
H55 H 1.0738 0.6546 0.4359 0.036 Uiso 1 1 calc R
C56 C 1.05559(18) 0.74730(17) 0.35966(13) 0.0290(5) Uani 1 1 d .
H56 H 1.1220 0.7464 0.3469 0.035 Uiso 1 1 calc R
C57 C 1.0163(2) 0.83463(18) 0.38185(14) 0.0359(6) Uani 1 1 d .
H57A H 1.0480 0.8563 0.4180 0.043 Uiso 1 1 calc R
H57B H 1.0158 0.8802 0.3507 0.043 Uiso 1 1 calc R
C61 C 0.51724(19) 0.45514(19) 0.34996(12) 0.0306(6) Uani 1 1 d .
H61 H 0.4974 0.4411 0.3085 0.037 Uiso 1 1 calc R
C62 C 0.60477(19) 0.43373(17) 0.37198(12) 0.0306(6) Uani 1 1 d .
H62 H 0.6526 0.4027 0.3478 0.037 Uiso 1 1 calc R
C63 C 0.5908(2) 0.4172(2) 0.43926(12) 0.0381(6) Uani 1 1 d .
H63 H 0.6407 0.3842 0.4605 0.046 Uiso 1 1 calc R
C64 C 0.5687(2) 0.5088(2) 0.46188(12) 0.0372(7) Uani 1 1 d .
H64 H 0.5949 0.5334 0.4994 0.045 Uiso 1 1 calc R
C65 C 0.4831(2) 0.5303(2) 0.44026(13) 0.0379(7) Uani 1 1 d .
H65 H 0.4399 0.5720 0.4603 0.046 Uiso 1 1 calc R
C66 C 0.4505(2) 0.4521(2) 0.40296(13) 0.0378(7) Uani 1 1 d .
H66 H 0.3827 0.4488 0.3937 0.045 Uiso 1 1 calc R
C67 C 0.4921(2) 0.3764(2) 0.43881(15) 0.0452(8) Uani 1 1 d .
H67A H 0.4893 0.3201 0.4175 0.054 Uiso 1 1 calc R
H67B H 0.4649 0.3708 0.4790 0.054 Uiso 1 1 calc R
F1 F 0.14610(13) 0.54671(16) 0.51985(9) 0.0535(5) Uani 1 1 d .
F2 F 0.25587(16) 0.44367(18) 0.53363(10) 0.0636(6) Uani 1 1 d .
F3 F 0.29708(16) 0.57980(18) 0.50830(13) 0.0759(8) Uani 1 1 d .
F4 F 0.22501(16) 0.49178(16) 0.44146(9) 0.0558(5) Uani 1 1 d .
F5 F 0.63159(13) 0.38389(17) 0.07305(9) 0.0542(5) Uani 1 1 d .
F6 F 0.72844(15) 0.38603(17) 0.15225(8) 0.0581(6) Uani 1 1 d .
F7 F 0.78061(17) 0.4264(3) 0.06292(11) 0.1019(13) Uani 1 1 d .
F8 F 0.7465(3) 0.2902(3) 0.07931(17) 0.1214(14) Uani 1 1 d .
B1 B 0.2311(2) 0.5165(3) 0.50037(16) 0.0379(8) Uani 1 1 d .
B2 B 0.7220(2) 0.3752(3) 0.09211(14) 0.0384(8) Uani 1 1 d .
Cl1S Cl 0.70161(11) 0.69313(8) 0.06798(6) 0.0837(4) Uani 1 1 d .
Cl2S Cl 0.88349(12) 0.76919(10) 0.05307(11) 0.1266(7) Uani 1 1 d .
C1S C 0.7658(4) 0.7826(4) 0.0467(3) 0.106(2) Uani 1 1 d .
H1SA H 0.7509 0.7966 0.0048 0.127 Uiso 1 1 calc R
H1SB H 0.7468 0.8331 0.0712 0.127 Uiso 1 1 calc R

loop_
_atom_site_aniso_label
_atom_site_aniso_U_11
_atom_site_aniso_U_22
_atom_site_aniso_U_33
_atom_site_aniso_U_23
_atom_site_aniso_U_13
_atom_site_aniso_U_12
Rh1 0.02238(9) 0.02047(8) 0.01735(8) -0.00175(6) -0.00298(8) -0.00286(8)
Rh2 0.02008(9) 0.03081(10) 0.01736(8) -0.00237(7) 0.00271(8) -0.00169(8)
P1 0.0153(3) 0.0214(3) 0.0154(2) -0.0027(2) 0.0005(2) 0.0000(2)
P2 0.0157(3) 0.0263(3) 0.0163(3) -0.0022(2) -0.0008(2) 0.0004(2)
N1 0.0207(10) 0.0268(10) 0.0171(9) -0.0016(8) -0.0028(8) -0.0018(8)
N2 0.0198(10) 0.0371(12) 0.0331(12) -0.0022(10) -0.0013(9) 0.0035(9)
N3 0.0204(10) 0.0348(12) 0.0211(10) -0.0062(9) 0.0012(8) 0.0044(9)
N4 0.0182(10) 0.0341(12) 0.0363(12) -0.0008(10) -0.0019(9) 0.0029(9)
C10 0.0184(11) 0.0323(12) 0.0151(10) -0.0038(10) -0.0015(8) 0.0025(9)
C11 0.0158(11) 0.0199(11) 0.0296(12) -0.0013(10) 0.0026(9) -0.0005(9)
C12 0.0120(10) 0.0240(11) 0.0347(13) -0.0152(11) 0.0034(9) -0.0031(9)
C13 0.0421(16) 0.0263(13) 0.0296(13) 0.0043(11) -0.0080(12) -0.0018(12)
C14 0.0421(16) 0.0218(12) 0.0466(17) 0.0015(12) -0.0008(14) -0.0023(11)
C15 0.0283(14) 0.0237(13) 0.0443(16) -0.0099(11) -0.0012(12) -0.0027(11)
C16 0.0199(12) 0.0298(13) 0.0291(13) -0.0078(11) 0.0007(10) -0.0019(10)
C17 0.0322(14) 0.0309(14) 0.0250(12) -0.0022(11) 0.0067(11) -0.0037(11)
C18 0.0314(14) 0.0320(14) 0.0316(14) 0.0027(11) -0.0131(12) -0.0033(12)
C21 0.0227(12) 0.0224(11) 0.0230(11) -0.0041(9) 0.0058(9) -0.0015(9)
C22 0.0228(12) 0.0269(13) 0.0294(13) -0.0062(10) 0.0041(10) -0.0030(10)
C23 0.0241(13) 0.0396(15) 0.0420(15) -0.0050(12) 0.0082(13) -0.0004(13)
C24 0.0387(16) 0.0364(14) 0.0396(15) -0.0056(12) 0.0187(13) -0.0069(12)
C25 0.0436(16) 0.0331(14) 0.0245(13) -0.0020(11) 0.0091(11) -0.0001(13)
C26 0.0309(13) 0.0329(13) 0.0237(11) -0.0015(10) 0.0041(11) 0.0023(12)
C27 0.0268(15) 0.0367(15) 0.0446(16) -0.0001(12) 0.0026(12) 0.0047(11)
C28 0.0244(14) 0.0416(16) 0.0468(17) -0.0086(13) -0.0030(13) 0.0017(12)
C31 0.0150(11) 0.0286(12) 0.0251(12) -0.0014(10) -0.0018(9) 0.0000(9)
C32 0.0161(11) 0.0316(13) 0.0261(12) -0.0045(10) -0.0011(9) 0.0042(10)
C33 0.0270(14) 0.0312(14) 0.0422(16) -0.0081(12) 0.0008(12) 0.0023(11)
C34 0.0298(14) 0.0253(13) 0.0552(19) -0.0012(12) -0.0021(13) -0.0012(11)
C35 0.0223(13) 0.0308(14) 0.0421(16) 0.0106(12) -0.0035(11) -0.0015(11)
C36 0.0191(12) 0.0342(14) 0.0270(13) 0.0002(11) -0.0031(10) -0.0022(10)
C37 0.0344(15) 0.0355(15) 0.0315(14) -0.0081(12) -0.0076(12) 0.0021(12)
C38 0.0317(15) 0.0492(18) 0.0334(15) -0.0095(14) 0.0125(12) 0.0080(14)
C41 0.0192(11) 0.0285(12) 0.0227(11) 0.0025(10) -0.0045(9) -0.0040(9)
C42 0.0225(12) 0.0323(14) 0.0303(13) 0.0021(10) -0.0052(10) -0.0040(10)
C43 0.0284(14) 0.0450(17) 0.0490(17) 0.0051(13) -0.0167(15) 0.0031(14)
C44 0.0405(17) 0.0541(18) 0.0353(14) 0.0038(13) -0.0213(14) -0.0050(14)
C45 0.0384(16) 0.0489(17) 0.0252(13) -0.0050(12) -0.0072(12) -0.0084(13)
C46 0.0274(14) 0.0416(15) 0.0242(12) -0.0024(11) -0.0034(10) -0.0003(11)
C47 0.0252(15) 0.0385(16) 0.0560(19) -0.0022(14) -0.0037(13) 0.0057(12)
C48 0.0237(14) 0.0523(19) 0.0478(18) 0.0025(15) 0.0002(13) -0.0027(13)
C51 0.0297(13) 0.0254(12) 0.0229(12) 0.0021(10) 0.0017(10) -0.0070(11)
C52 0.0297(14) 0.0237(12) 0.0279(12) 0.0029(9) -0.0027(11) -0.0015(10)
C53 0.0342(14) 0.0243(12) 0.0331(13) -0.0096(10) 0.0044(13) -0.0010(12)
C54 0.0345(14) 0.0319(14) 0.0200(11) -0.0077(10) -0.0028(10) -0.0078(11)
C55 0.0305(13) 0.0296(13) 0.0291(13) -0.0029(11) -0.0105(11) -0.0076(11)
C56 0.0243(12) 0.0288(13) 0.0340(14) -0.0027(11) 0.0000(11) -0.0060(10)
C57 0.0402(16) 0.0271(14) 0.0403(16) -0.0073(12) -0.0025(13) -0.0078(12)
C61 0.0271(13) 0.0383(15) 0.0263(12) -0.0001(11) -0.0010(11) -0.0100(11)
C62 0.0321(14) 0.0274(12) 0.0322(13) 0.0012(11) 0.0018(11) -0.0038(10)
C63 0.0326(14) 0.0456(16) 0.0362(14) 0.0138(12) -0.0041(14) -0.0088(14)
C64 0.0351(16) 0.0568(18) 0.0199(11) 0.0030(12) 0.0040(11) -0.0148(14)
C65 0.0320(15) 0.0560(19) 0.0258(13) -0.0031(13) 0.0109(12) -0.0098(14)
C66 0.0255(13) 0.0556(19) 0.0324(14) 0.0009(13) 0.0018(11) -0.0136(13)
C67 0.0419(18) 0.0527(19) 0.0410(17) 0.0112(15) -0.0011(14) -0.0203(16)
F1 0.0279(9) 0.0800(15) 0.0528(11) -0.0170(11) 0.0000(8) 0.0066(10)
F2 0.0576(13) 0.0792(16) 0.0539(12) 0.0026(12) -0.0154(10) 0.0159(12)
F3 0.0455(13) 0.0821(18) 0.100(2) -0.0324(15) 0.0079(13) -0.0246(12)
F4 0.0625(14) 0.0711(14) 0.0339(10) -0.0097(10) -0.0010(9) 0.0091(12)
F5 0.0306(9) 0.0894(16) 0.0426(10) 0.0081(11) -0.0061(8) -0.0129(10)
F6 0.0556(12) 0.0940(17) 0.0248(8) -0.0049(10) -0.0019(8) -0.0042(12)
F7 0.0532(14) 0.198(4) 0.0549(14) 0.0552(19) -0.0179(12) -0.0564(19)
F8 0.130(3) 0.117(3) 0.118(3) -0.057(2) -0.031(2) 0.049(2)
B1 0.0256(16) 0.052(2) 0.0364(17) -0.0124(15) -0.0032(13) 0.0000(15)
B2 0.0293(16) 0.062(2) 0.0238(14) -0.0001(15) 0.0016(12) -0.0025(17)
Cl1S 0.1252(11) 0.0643(7) 0.0617(7) -0.0034(5) 0.0005(7) -0.0160(7)
Cl2S 0.0911(11) 0.0687(8) 0.220(2) -0.0455(11) -0.0185(12) 0.0049(7)
C1S 0.097(4) 0.063(3) 0.157(6) 0.042(4) 0.018(4) 0.011(3)

loop_
_atom_type_symbol
_atom_type_description
_atom_type_scat_dispersion_real
_atom_type_scat_dispersion_imag
_atom_type_scat_source
C C 0.0033 0.0016 'International Tables Vol C Tables 4.2.6.8 and 6.1.1.4'
H H 0.0000 0.0000 'International Tables Vol C Tables 4.2.6.8 and 6.1.1.4'
B B 0.0013 0.0007 'International Tables Vol C Tables 4.2.6.8 and 6.1.1.4'
N N 0.0061 0.0033 'International Tables Vol C Tables 4.2.6.8 and 6.1.1.4'
F F 0.0171 0.0103 'International Tables Vol C Tables 4.2.6.8 and 6.1.1.4'
P P 0.1023 0.0942 'International Tables Vol C Tables 4.2.6.8 and 6.1.1.4'
Cl Cl 0.1484 0.1585 'International Tables Vol C Tables 4.2.6.8 and 6.1.1.4'
Rh Rh -1.1178 0.9187 'International Tables Vol C Tables 4.2.6.8 and 6.1.1.4'

loop_
_geom_angle_atom_site_label_1
_geom_angle_atom_site_label_2
_geom_angle_atom_site_label_3
_geom_angle
C51 Rh1 C52 38.64(10)
C51 Rh1 n1 161.06(9)
C52 Rh1 n1 158.20(9)
C51 Rh1 C54 78.61(10)
C52 Rh1 C54 66.50(10)
N1 Rh1 C54 101.71(9)
C51 Rh1 C55 66.42(10)
C52 Rh1 C55 78.69(10)
N1 Rh1 C55 102.65(9)
C54 Rh1 C55 35.65(10)
C51 Rh1 P1 99.85(7)
C52 Rh1 P1 103.62(7)
N1 Rh1 P1 84.25(5)
C54 Rh1 P1 166.16(8)
C55 Rh1 P1 155.50(8)
C62 Rh2 C61 38.59(11)
C62 Rh2 n3 159.49(9)
C61 Rh2 n3 160.54(10)
C62 Rh2 P2 102.59(7)
C61 Rh2 P2 98.49(8)
N3 Rh2 P2 84.16(6)
C62 Rh2 C64 66.14(11)
C61 Rh2 C64 77.96(11)
N3 Rh2 C64 103.75(10)
P2 Rh2 C64 166.03(9)
C62 Rh2 C65 78.33(12)
C61 Rh2 C65 66.03(11)
N3 Rh2 C65 103.96(10)
P2 Rh2 C65 154.46(8)
C64 Rh2 C65 35.22(11)
C11 P1 C21 105.57(11)
C11 P1 C10 104.17(12)
C21 P1 C10 100.39(11)
C11 P1 Rh1 102.60(8)
C21 P1 Rh1 112.86(8)
C10 P1 Rh1 129.13(8)
C31 P2 C41 102.54(12)
C31 P2 C10 104.31(12)
C41 P2 C10 100.71(11)
C31 P2 Rh2 103.92(9)
C41 P2 Rh2 116.78(8)
C10 P2 Rh2 125.83(8)
C12 n1 C18 112.1(2)
C12 n1 C17 107.57(19)
C18 n1 C17 107.9(2)
C12 n1 Rh1 112.90(15)
C18 n1 Rh1 108.80(16)
C17 n1 Rh1 107.38(16)
C22 n2 C28 112.8(2)
C22 n2 C27 110.6(2)
C28 n2 C27 109.6(2)
C32 n3 C37 107.5(2)
C32 n3 C38 110.5(2)
C37 n3 C38 107.2(2)
C32 n3 Rh2 114.49(15)
C37 n3 Rh2 108.41(17)
C38 n3 Rh2 108.52(18)
C42 n4 C48 111.1(2)
C42 n4 C47 112.0(2)
C48 n4 C47 110.4(2)
P2 C10 P1 123.00(12)
C12 C11 C16 119.9(2)
C12 C11 P1 116.92(18)
C16 C11 P1 123.0(2)
C11 C12 C13 119.9(2)
C11 C12 n1 121.8(2)
C13 C12 n1 118.3(2)
C14 C13 C12 119.7(3)
C13 C14 C15 120.3(3)
C16 C15 C14 119.3(2)
C15 C16 C11 120.9(3)
C22 C21 C26 118.6(2)
C22 C21 P1 117.80(19)
C26 C21 P1 123.4(2)
C21 C22 C23 119.7(3)
C21 C22 n2 119.1(2)
C23 C22 n2 121.2(2)
C24 C23 C22 120.9(3)
C23 C24 C25 119.8(3)
C24 C25 C26 119.9(3)
C25 C26 C21 121.0(3)
C32 C31 C36 119.6(2)
C32 C31 P2 117.3(2)
C36 C31 P2 122.9(2)
C31 C32 C33 120.0(3)
C31 C32 n3 119.5(2)
C33 C32 n3 120.5(2)
C34 C33 C32 119.0(3)
C35 C34 C33 121.7(3)
C36 C35 C34 118.8(3)
C35 C36 C31 120.8(3)
C42 C41 C46 119.1(2)
C42 C41 P2 117.9(2)
C46 C41 P2 123.0(2)
C41 C42 C43 119.2(3)
C41 C42 n4 119.9(2)
C43 C42 n4 120.9(3)
C44 C43 C42 121.2(3)
C45 C44 C43 119.9(3)
C44 C45 C46 120.1(3)
C45 C46 C41 120.3(3)
C52 C51 C56 106.6(2)
C52 C51 Rh1 71.05(15)
C56 C51 Rh1 98.32(16)
C51 C52 C53 105.5(2)
C51 C52 Rh1 70.31(15)
C53 C52 Rh1 98.43(16)
C57 C53 C54 100.7(2)
C57 C53 C52 100.3(2)
C54 C53 C52 101.04(19)
C55 C54 C53 106.3(2)
C55 C54 Rh1 72.30(15)
C53 C54 Rh1 93.94(15)
C54 C55 C56 107.1(2)
C54 C55 Rh1 72.05(15)
C56 C55 Rh1 93.45(16)
C55 C56 C57 100.5(2)
C55 C56 C51 101.6(2)
C57 C56 C51 99.9(2)
C53 C57 C56 94.2(2)
C62 C61 C66 106.5(2)
C62 C61 Rh2 70.50(15)
C66 C61 Rh2 98.95(18)
C61 C62 C63 105.6(2)
C61 C62 Rh2 70.92(16)
C63 C62 Rh2 98.77(18)
C64 C63 C62 101.6(2)
C64 C63 C67 100.4(3)
C62 C63 C67 100.3(2)
C65 C64 C63 107.0(3)
C65 C64 Rh2 72.66(17)
C63 C64 Rh2 93.31(16)
C64 C65 C66 106.3(3)
C64 C65 Rh2 72.13(16)
C66 C65 Rh2 92.75(17)
C61 C66 C67 100.7(3)
C61 C66 C65 102.1(2)
C67 C66 C65 100.6(2)
C66 C67 C63 93.2(2)
F3 B1 F1 109.6(3)
F3 B1 F4 111.3(3)
F1 B1 F4 109.9(3)
F3 B1 F2 108.8(3)
F1 B1 F2 109.1(3)
F4 B1 F2 108.1(3)
F7 B2 F6 112.0(3)
F7 B2 F5 113.0(3)
F6 B2 F5 111.1(3)
F7 B2 F8 107.1(4)
F6 B2 F8 107.7(3)
F5 B2 F8 105.6(3)
Cl2S C1S Cl1S 114.3(3)

loop_
_geom_bond_atom_site_label_1
_geom_bond_atom_site_label_2
_geom_bond_distance
Rh1 C51 2.111(3)
Rh1 C52 2.120(3)
Rh1 n1 2.194(2)
Rh1 C54 2.236(2)
Rh1 C55 2.239(3)
Rh1 P1 2.2514(6)
Rh2 C62 2.108(3)
Rh2 C61 2.114(3)
Rh2 n3 2.205(2)
Rh2 P2 2.2292(6)
Rh2 C64 2.258(3)
Rh2 C65 2.264(3)
P1 C11 1.821(3)
P1 C21 1.842(2)
P1 C10 1.849(2)
P2 C31 1.812(3)
P2 C41 1.835(3)
P2 C10 1.848(2)
N1 C12 1.485(3)
N1 C18 1.490(3)
N1 C17 1.491(3)
N2 C22 1.441(4)
N2 C28 1.466(4)
N2 C27 1.477(4)
N3 C32 1.484(3)
N3 C37 1.499(3)
N3 C38 1.500(3)
N4 C42 1.444(4)
N4 C48 1.464(4)
N4 C47 1.465(4)
C11 C12 1.352(4)
C11 C16 1.405(3)
C12 C13 1.422(4)
C13 C14 1.380(4)
C14 C15 1.390(4)
C15 C16 1.377(4)
C21 C22 1.397(4)
C21 C26 1.399(3)
C22 C23 1.400(4)
C23 C24 1.379(4)
C24 C25 1.382(4)
C25 C26 1.390(4)
C31 C32 1.392(3)
C31 C36 1.394(4)
C32 C33 1.394(4)
C33 C34 1.386(4)
C34 C35 1.384(4)
C35 C36 1.383(4)
C41 C42 1.395(4)
C41 C46 1.400(4)
C42 C43 1.399(4)
C43 C44 1.375(5)
C44 C45 1.373(5)
C45 C46 1.397(4)
C51 C52 1.400(4)
C51 C56 1.544(4)
C52 C53 1.551(4)
C53 C57 1.538(4)
C53 C54 1.546(4)
C54 C55 1.370(4)
C55 C56 1.534(4)
C56 C57 1.539(4)
C61 C62 1.395(4)
C61 C66 1.533(4)
C62 C63 1.548(4)
C63 C64 1.530(5)
C63 C67 1.555(4)
C64 C65 1.368(4)
C65 C66 1.538(4)
C66 C67 1.537(5)
F1 B1 1.381(4)
F2 B1 1.393(5)
F3 B1 1.371(4)
F4 B1 1.382(4)
F5 B2 1.379(4)
F6 B2 1.367(4)
F7 B2 1.328(4)
F8 B2 1.382(5)
Cl1S C1S 1.725(6)
Cl2S C1S 1.715(6)

loop_
_geom_torsion_atom_site_label_1
_geom_torsion_atom_site_label_2
_geom_torsion_atom_site_label_3
_geom_torsion_atom_site_label_4
_geom_torsion
C51 Rh1 P1 C11 153.09(11)
C52 Rh1 P1 C11 -167.59(11)
N1 Rh1 P1 C11 -8.24(9)
C54 Rh1 P1 C11 -124.6(3)
C55 Rh1 P1 C11 99.8(2)
C51 Rh1 P1 C21 39.97(12)
C52 Rh1 P1 C21 79.29(12)
N1 Rh1 P1 C21 -121.36(10)
C54 Rh1 P1 C21 122.3(3)
C55 Rh1 P1 C21 -13.3(2)
C51 Rh1 P1 C10 -86.56(13)
C52 Rh1 P1 C10 -47.24(13)
N1 Rh1 P1 C10 112.11(12)
C54 Rh1 P1 C10 -4.2(3)
C55 Rh1 P1 C10 -139.8(2)
C62 Rh2 P2 C31 -164.96(11)
C61 Rh2 P2 C31 155.98(11)
N3 Rh2 P2 C31 -4.59(10)
C64 Rh2 P2 C31 -129.9(3)
C65 Rh2 P2 C31 105.8(2)
C62 Rh2 P2 C41 82.98(12)
C61 Rh2 P2 C41 43.91(13)
N3 Rh2 P2 C41 -116.66(11)
C64 Rh2 P2 C41 118.0(3)
C65 Rh2 P2 C41 -6.3(2)
C62 Rh2 P2 C10 -45.43(13)
C61 Rh2 P2 C10 -84.50(13)
N3 Rh2 P2 C10 114.93(12)
C64 Rh2 P2 C10 -10.4(4)
C65 Rh2 P2 C10 -134.7(2)
C51 Rh1 n1 C12 -92.0(3)
C52 Rh1 n1 C12 124.3(2)
C54 Rh1 n1 C12 179.02(15)
C55 Rh1 n1 C12 -144.50(16)
P1 Rh1 n1 C12 11.67(14)
C51 Rh1 n1 C18 33.1(3)
C52 Rh1 n1 C18 -110.5(3)
C54 Rh1 n1 C18 -55.86(18)
C55 Rh1 n1 C18 -19.38(19)
P1 Rh1 n1 C18 136.78(17)
C51 Rh1 n1 C17 149.6(3)
C52 Rh1 n1 C17 5.9(3)
C54 Rh1 n1 C17 60.62(17)
C55 Rh1 n1 C17 97.10(17)
P1 Rh1 n1 C17 -106.73(15)
C62 Rh2 n3 C32 118.3(3)
C61 Rh2 n3 C32 -91.3(3)
P2 Rh2 n3 C32 7.68(15)
C64 Rh2 n3 C32 175.98(16)
C65 Rh2 n3 C32 -147.72(17)
C62 Rh2 n3 C37 -1.7(4)
C61 Rh2 n3 C37 148.7(3)
P2 Rh2 n3 C37 -112.31(17)
C64 Rh2 n3 C37 55.98(19)
C65 Rh2 n3 C37 92.29(19)
C62 Rh2 n3 C38 -117.8(3)
C61 Rh2 n3 C38 32.6(4)
P2 Rh2 n3 C38 131.59(17)
C64 Rh2 n3 C38 -60.11(19)
C65 Rh2 n3 C38 -23.8(2)
C31 P2 C10 P1 79.11(18)
C41 P2 C10 P1 -174.85(16)
Rh2 P2 C10 P1 -40.2(2)
C11 P1 C10 P2 88.01(18)
C21 P1 C10 P2 -162.86(16)
Rh1 P1 C10 P2 -31.7(2)
C21 P1 C11 C12 123.25(19)
C10 P1 C11 C12 -131.47(19)
Rh1 P1 C11 C12 4.9(2)
C21 P1 C11 C16 -52.3(2)
C10 P1 C11 C16 53.0(2)
Rh1 P1 C11 C16 -170.66(19)
C16 C11 C12 C13 -1.6(4)
P1 C11 C12 C13 -177.3(2)
C16 C11 C12 n1 -179.6(2)
P1 C11 C12 n1 4.7(3)
C18 n1 C12 C11 -135.8(2)
C17 n1 C12 C11 105.8(3)
Rh1 n1 C12 C11 -12.5(3)
C18 n1 C12 C13 46.2(3)
C17 n1 C12 C13 -72.2(3)
Rh1 n1 C12 C13 169.50(19)
C11 C12 C13 C14 1.4(4)
N1 C12 C13 C14 179.5(3)
C12 C13 C14 C15 0.2(5)
C13 C14 C15 C16 -1.7(5)
C14 C15 C16 C11 1.5(4)
C12 C11 C16 C15 0.2(4)
P1 C11 C16 C15 175.6(2)
C11 P1 C21 C22 -67.8(2)
C10 P1 C21 C22 -175.8(2)
Rh1 P1 C21 C22 43.5(2)
C11 P1 C21 C26 117.3(2)
C10 P1 C21 C26 9.3(2)
Rh1 P1 C21 C26 -131.4(2)
C26 C21 C22 C23 1.3(4)
P1 C21 C22 C23 -173.8(2)
C26 C21 C22 n2 -177.6(2)
P1 C21 C22 n2 7.3(3)
C28 n2 C22 C21 -134.3(2)
C27 n2 C22 C21 102.6(3)
C28 n2 C22 C23 46.9(3)
C27 n2 C22 C23 -76.2(3)
C21 C22 C23 C24 -0.4(4)
N2 C22 C23 C24 178.5(3)
C22 C23 C24 C25 -0.6(4)
C23 C24 C25 C26 0.6(4)
C24 C25 C26 C21 0.4(4)
C22 C21 C26 C25 -1.4(4)
P1 C21 C26 C25 173.5(2)
C41 P2 C31 C32 123.6(2)
C10 P2 C31 C32 -131.71(19)
Rh2 P2 C31 C32 1.6(2)
C41 P2 C31 C36 -50.7(2)
C10 P2 C31 C36 54.0(2)
Rh2 P2 C31 C36 -172.73(19)
C36 C31 C32 C33 -1.3(4)
P2 C31 C32 C33 -175.8(2)
C36 C31 C32 n3 179.3(2)
P2 C31 C32 n3 4.8(3)
C37 n3 C32 C31 111.4(3)
C38 n3 C32 C31 -131.9(2)
Rh2 n3 C32 C31 -9.1(3)
C37 n3 C32 C33 -68.0(3)
C38 n3 C32 C33 48.6(3)
Rh2 n3 C32 C33 171.5(2)
C31 C32 C33 C34 1.9(4)
N3 C32 C33 C34 -178.7(2)
C32 C33 C34 C35 -0.9(4)
C33 C34 C35 C36 -0.7(4)
C34 C35 C36 C31 1.3(4)
C32 C31 C36 C35 -0.4(4)
P2 C31 C36 C35 173.8(2)
C31 P2 C41 C42 -56.3(2)
C10 P2 C41 C42 -163.7(2)
Rh2 P2 C41 C42 56.6(2)
C31 P2 C41 C46 121.8(2)
C10 P2 C41 C46 14.3(3)
Rh2 P2 C41 C46 -125.4(2)
C46 C41 C42 C43 -3.5(4)
P2 C41 C42 C43 174.6(2)
C46 C41 C42 n4 175.8(2)
P2 C41 C42 n4 -6.1(3)
C48 n4 C42 C41 -114.0(3)
C47 n4 C42 C41 121.9(3)
C48 n4 C42 C43 65.3(3)
C47 n4 C42 C43 -58.7(3)
C41 C42 C43 C44 2.3(5)
N4 C42 C43 C44 -177.0(3)
C42 C43 C44 C45 0.4(5)
C43 C44 C45 C46 -1.9(5)
C44 C45 C46 C41 0.7(5)
C42 C41 C46 C45 2.1(4)
P2 C41 C46 C45 -175.9(2)
N1 Rh1 C51 C52 -159.4(2)
C54 Rh1 C51 C52 -66.47(16)
C55 Rh1 C51 C52 -101.73(17)
P1 Rh1 C51 C52 99.53(14)
C52 Rh1 C51 C56 104.7(2)
N1 Rh1 C51 C56 -54.6(3)
C54 Rh1 C51 C56 38.28(16)
C55 Rh1 C51 C56 3.02(16)
P1 Rh1 C51 C56 -155.72(15)
C56 C51 C52 C53 0.3(3)
Rh1 C51 C52 C53 93.58(17)
C56 C51 C52 Rh1 -93.29(18)
N1 Rh1 C52 C51 162.1(2)
C54 Rh1 C52 C51 101.47(17)
C55 Rh1 C52 C51 66.23(16)
P1 Rh1 C52 C51 -88.78(15)
C51 Rh1 C52 C53 -103.5(2)
N1 Rh1 C52 C53 58.6(3)
C54 Rh1 C52 C53 -2.04(16)
C55 Rh1 C52 C53 -37.28(17)
P1 Rh1 C52 C53 167.71(15)
C51 C52 C53 C57 34.2(3)
Rh1 C52 C53 C57 105.95(19)
C51 C52 C53 C54 -69.0(3)
Rh1 C52 C53 C54 2.8(2)
C57 C53 C54 C55 -32.7(3)
C52 C53 C54 C55 70.1(3)
C57 C53 C54 Rh1 -105.44(17)
C52 C53 C54 Rh1 -2.6(2)
C51 Rh1 C54 C55 -65.22(17)
C52 Rh1 C54 C55 -103.85(19)
N1 Rh1 C54 C55 95.44(17)
P1 Rh1 C54 C55 -150.1(3)
C51 Rh1 C54 C53 40.66(17)
C52 Rh1 C54 C53 2.03(16)
N1 Rh1 C54 C53 -158.68(16)
C55 Rh1 C54 C53 105.9(2)
P1 Rh1 C54 C53 -44.3(4)
C53 C54 C55 C56 -0.9(3)
Rh1 C54 C55 C56 88.09(18)
C53 C54 C55 Rh1 -88.95(17)
C51 Rh1 C55 C54 103.81(19)
C52 Rh1 C55 C54 65.23(17)
N1 Rh1 C55 C54 -92.51(17)
P1 Rh1 C55 C54 163.30(15)
C51 Rh1 C55 C56 -3.01(16)
C52 Rh1 C55 C56 -41.59(16)
N1 Rh1 C55 C56 160.67(15)
C54 Rh1 C55 C56 -106.8(2)
P1 Rh1 C55 C56 56.5(3)
C54 C55 C56 C57 34.1(3)
Rh1 C55 C56 C57 106.39(18)
C54 C55 C56 C51 -68.4(3)
Rh1 C55 C56 C51 3.9(2)
C52 C51 C56 C55 68.5(3)
Rh1 C51 C56 C55 -4.1(2)
C52 C51 C56 C57 -34.5(3)
Rh1 C51 C56 C57 -107.15(19)
C54 C53 C57 C56 50.6(2)
C52 C53 C57 C56 -52.9(2)
C55 C56 C57 C53 -51.1(2)
C51 C56 C57 C53 52.8(2)
N3 Rh2 C61 C62 -163.9(2)
P2 Rh2 C61 C62 99.57(15)
C64 Rh2 C61 C62 -66.69(17)
C65 Rh2 C61 C62 -101.67(18)
C62 Rh2 C61 C66 104.5(2)
N3 Rh2 C61 C66 -59.5(4)
P2 Rh2 C61 C66 -155.98(17)
C64 Rh2 C61 C66 37.76(19)
C65 Rh2 C61 C66 2.78(18)
C66 C61 C62 C63 0.2(3)
Rh2 C61 C62 C63 94.07(19)
C66 C61 C62 Rh2 -93.9(2)
N3 Rh2 C62 C61 164.7(2)
P2 Rh2 C62 C61 -87.86(15)
C64 Rh2 C62 C61 100.86(18)
C65 Rh2 C62 C61 66.03(17)
C61 Rh2 C62 C63 -103.6(2)
N3 Rh2 C62 C63 61.2(3)
P2 Rh2 C62 C63 168.58(16)
C64 Rh2 C62 C63 -2.70(17)
C65 Rh2 C62 C63 -37.53(18)
C61 C62 C63 C64 -68.8(3)
Rh2 C62 C63 C64 3.7(2)
C61 C62 C63 C67 34.2(3)
Rh2 C62 C63 C67 106.7(2)
C62 C63 C64 C65 69.4(3)
C67 C63 C64 C65 -33.5(3)
C62 C63 C64 Rh2 -3.4(2)
C67 C63 C64 Rh2 -106.33(19)
C62 Rh2 C64 C65 -104.1(2)
C61 Rh2 C64 C65 -65.3(2)
N3 Rh2 C64 C65 94.8(2)
P2 Rh2 C64 C65 -141.8(3)
C62 Rh2 C64 C63 2.70(17)
C61 Rh2 C64 C63 41.48(18)
N3 Rh2 C64 C63 -158.41(17)
P2 Rh2 C64 C63 -35.1(4)
C65 Rh2 C64 C63 106.8(3)
C63 C64 C65 C66 -0.6(3)
Rh2 C64 C65 C66 87.60(19)
C63 C64 C65 Rh2 -88.16(19)
C62 Rh2 C65 C64 64.9(2)
C61 Rh2 C65 C64 103.5(2)
N3 Rh2 C65 C64 -94.1(2)
P2 Rh2 C65 C64 159.75(17)
C62 Rh2 C65 C66 -41.33(19)
C61 Rh2 C65 C66 -2.74(18)
N3 Rh2 C65 C66 159.58(18)
P2 Rh2 C65 C66 53.5(3)
C64 Rh2 C65 C66 -106.3(3)
C62 C61 C66 C67 -35.1(3)
Rh2 C61 C66 C67 -107.3(2)
C62 C61 C66 C65 68.4(3)
Rh2 C61 C66 C65 -3.8(2)
C64 C65 C66 C61 -68.6(3)
Rh2 C65 C66 C61 3.5(2)
C64 C65 C66 C67 34.9(3)
Rh2 C65 C66 C67 107.1(2)
C61 C66 C67 C63 52.9(3)
C65 C66 C67 C63 -51.8(3)
C64 C63 C67 C66 51.4(3)
C62 C63 C67 C66 -52.6(3)
